data_1574561
loop_
_publ_author_name
'Zhang, Yu'
'Sun, Xiaotian'
'Wang, Weizhou'

_publ_section_title
;
 Strong supramolecular synthons assembled by hydrogen bonds and chalcogen
 bonds
;
_journal_issue 21
_journal_name_full CrystEngComm
_journal_page_first 3439
_journal_page_last 3443
_journal_paper_doi 10.1039/D5CE00262A
_journal_volume 27
_journal_year 2025
_chemical_formula_moiety 'C8 H5 Br O4, C3 H2 N Se0.5'
_chemical_formula_sum 'C11 H6 Br N O4 Se0.5'
_chemical_formula_weight 335.56
_space_group_crystal_system monoclinic
_space_group_IT_number 11
_space_group_name_Hall '-P 2yb'
_space_group_name_H-M_alt 'P 1 21/m 1'
_atom_sites_solution_hydrogens mixed
_atom_sites_solution_primary iterative
_audit_creation_date 2023-11-06
_audit_creation_method
;
Olex2 1.5-alpha
(compiled 2022.02.24 svn.r684696ac for OlexSys, GUI svn.r6476)
;
_audit_update_record
;
2025-03-09 deposited with the CCDC.	2025-05-01 downloaded from the CCDC.
;
_cell_angle_alpha 90
_cell_angle_beta 95.702(3)
_cell_angle_gamma 90
_cell_formula_units_Z 4
_cell_length_a 3.89920(10)
_cell_length_b 37.6399(13)
_cell_length_c 7.7471(2)
_cell_measurement_reflns_used 4895
_cell_measurement_temperature 293.0
_cell_measurement_theta_max 25.7590
_cell_measurement_theta_min 3.7840
_cell_volume 1131.38(6)
_computing_cell_refinement 'CrysAlisPro 1.171.42.92a (Rigaku OD, 2023)'
_computing_data_collection 'CrysAlisPro 1.171.42.92a (Rigaku OD, 2023)'
_computing_data_reduction 'CrysAlisPro 1.171.42.92a (Rigaku OD, 2023)'
_computing_molecular_graphics 'Olex2 1.5-alpha (Dolomanov et al., 2009)'
_computing_publication_material 'Olex2 1.5-alpha (Dolomanov et al., 2009)'
_computing_structure_refinement 'SHELXL 2014/7 (Sheldrick, 2015)'
_computing_structure_solution 'olex2.solve 1.5-alpha (Bourhis et al., 2015)'
_diffrn_ambient_temperature 293.0
_diffrn_detector 'CCD plate'
_diffrn_detector_area_resol_mean 16.1169
_diffrn_detector_type EosS2
_diffrn_measured_fraction_theta_full 0.997
_diffrn_measured_fraction_theta_max 0.909
_diffrn_measurement_details
;
List of Runs (angles in degrees, time in seconds):

  # Type    Start    End  Width  t~exp~   \w     \q     \k     \f   Frames
#--------------------------------------------------------------------------
  1  \w    -83.00   1.00   0.50   12.95    --  -15.68 -57.00   0.00  168
  2  \w    -42.00  44.00   0.50   12.95    --   16.78 -77.00 120.00  172
  3  \w      0.00  84.00   0.50   12.95    --   16.78  57.00 -60.00  168
  4  \w    -10.00  42.00   0.50   12.95    --   16.78  77.00-120.00  104
  5  \w    -55.00  46.00   0.50   12.95    --   16.78 -19.00 150.00  202
  6  \w    -42.00  44.00   0.50   12.95    --   16.78 -77.00   0.00  172
  7  \w      0.00  84.00   0.50   12.95    --   16.78  57.00 150.00  168
;
_diffrn_measurement_device 'four-circle diffractometer'
_diffrn_measurement_device_type 'SuperNova, Single source at offset/far, EosS2'
_diffrn_measurement_method '\w scans'
_diffrn_orient_matrix_type 'CrysAlisPro convention (1999,Acta A55,543-557)'
_diffrn_orient_matrix_UB_11 0.0405594000
_diffrn_orient_matrix_UB_12 -0.0182561000
_diffrn_orient_matrix_UB_13 0.0123851000
_diffrn_orient_matrix_UB_21 -0.1610230000
_diffrn_orient_matrix_UB_22 -0.0028105000
_diffrn_orient_matrix_UB_23 0.0330947000
_diffrn_orient_matrix_UB_31 -0.0764649000
_diffrn_orient_matrix_UB_32 -0.0037640000
_diffrn_orient_matrix_UB_33 -0.0849230000
_diffrn_radiation_monochromator mirror
_diffrn_radiation_probe x-ray
_diffrn_radiation_type 'Mo K\a'
_diffrn_radiation_wavelength 0.71073
_diffrn_reflns_av_R_equivalents 0.0389
_diffrn_reflns_av_unetI/netI 0.0408
_diffrn_reflns_Laue_measured_fraction_full 0.997
_diffrn_reflns_Laue_measured_fraction_max 0.909
_diffrn_reflns_limit_h_max 5
_diffrn_reflns_limit_h_min -5
_diffrn_reflns_limit_k_max 50
_diffrn_reflns_limit_k_min -50
_diffrn_reflns_limit_l_max 10
_diffrn_reflns_limit_l_min -9
_diffrn_reflns_number 14800
_diffrn_reflns_point_group_measured_fraction_full 0.997
_diffrn_reflns_point_group_measured_fraction_max 0.909
_diffrn_reflns_theta_full 25.242
_diffrn_reflns_theta_max 29.130
_diffrn_reflns_theta_min 3.416
_diffrn_source 'micro-focus sealed X-ray tube'
_diffrn_source_type 'SuperNova (Mo) X-ray Source'
_exptl_absorpt_coefficient_mu 5.245
_exptl_absorpt_correction_T_max 1.00000
_exptl_absorpt_correction_T_min 0.64962
_exptl_absorpt_correction_type multi-scan
_exptl_absorpt_process_details
;
CrysAlisPro 1.171.42.92a (Rigaku Oxford Diffraction, 2023)
Empirical absorption correction using spherical harmonics,
implemented in SCALE3 ABSPACK scaling algorithm.
;
_exptl_crystal_colour colourless
_exptl_crystal_colour_primary colourless
_exptl_crystal_density_diffrn 1.970
_exptl_crystal_description block
_exptl_crystal_F_000 652
_exptl_crystal_size_max 0.3
_exptl_crystal_size_mid 0.21
_exptl_crystal_size_min 0.17
_refine_diff_density_max 0.512
_refine_diff_density_min -0.523
_refine_diff_density_rms 0.083
_refine_ls_extinction_method none
_refine_ls_goodness_of_fit_ref 1.059
_refine_ls_hydrogen_treatment mixed
_refine_ls_matrix_type full
_refine_ls_number_parameters 165
_refine_ls_number_reflns 2827
_refine_ls_number_restraints 0
_refine_ls_restrained_S_all 1.059
_refine_ls_R_factor_all 0.0702
_refine_ls_R_factor_gt 0.0468
_refine_ls_shift/su_max 0.001
_refine_ls_shift/su_mean 0.000
_refine_ls_structure_factor_coef Fsqd
_refine_ls_weighting_details 'w=1/[\s^2^(Fo^2^)+(0.0361P)^2^+1.6268P] where P=(Fo^2^+2Fc^2^)/3'
_refine_ls_weighting_scheme calc
_refine_ls_wR_factor_gt 0.0946
_refine_ls_wR_factor_ref 0.1024
_reflns_Friedel_coverage 0.000
_reflns_number_gt 2139
_reflns_number_total 2827
_reflns_threshold_expression 'I > 2\s(I)'
_cod_data_source_file d5ce00262a2.cif
_cod_data_source_block wwz20231024-1_auto
_cod_depositor_comments 'Adding full bibliography for 1574556--1574561.cif.'
_cod_original_formula_sum 'C11 H6 Br N O4 Se0.50'
_cod_database_code 1574561
_shelx_shelxl_version_number 2014/7
_shelx_space_group_comment
;
The symmetry employed for this shelxl refinement is uniquely defined
by the following loop, which should always be used as a source of
symmetry information in preference to the above space-group names.
They are only intended as comments.
;
_shelx_estimated_absorpt_t_max 0.469
_shelx_estimated_absorpt_t_min 0.302
_olex2_refinement_description
;
1. Fixed Uiso
 At 1.2 times of:
  All C(H) groups
 At 1.5 times of:
  All O(H) groups
2.a Aromatic/amide H refined with riding coordinates:
 C3(H3), C5(H5), C6(H6), C9(H9), C10(H10)
2.b Idealised tetrahedral OH refined as rotating group:
 O2(H2)
;
_olex2_submission_special_instructions 'No special instructions were received'
_oxdiff_exptl_absorpt_empirical_details
;
Empirical correction (ABSPACK) includes:
- Absorption correction using spherical harmonics
- Frame scaling
;
_oxdiff_exptl_absorpt_empirical_full_max 1.462
_oxdiff_exptl_absorpt_empirical_full_min 0.656

loop_
_space_group_symop_operation_xyz
'x, y, z'
'-x, y+1/2, -z'
'-x, -y, -z'
'x, -y-1/2, z'

loop_
_atom_site_label
_atom_site_type_symbol
_atom_site_fract_x
_atom_site_fract_y
_atom_site_fract_z
_atom_site_U_iso_or_equiv
_atom_site_adp_type
_atom_site_occupancy
_atom_site_site_symmetry_order
_atom_site_calc_flag
_atom_site_refinement_flags_posn
_atom_site_refinement_flags_adp
_atom_site_refinement_flags_occupancy
_atom_site_disorder_assembly
_atom_site_disorder_group
Br1 Br 0.78202(13) 0.62774(2) 0.77437(6) 0.05493(17) Uani 1 1 d . . . . .
C1 C 0.7350(11) 0.64811(10) 0.3610(6) 0.0403(10) Uani 1 1 d . . . . .
C2 C 0.6045(10) 0.61203(9) 0.4106(5) 0.0329(8) Uani 1 1 d . . . . .
C3 C 0.4768(10) 0.58901(9) 0.2780(5) 0.0342(8) Uani 1 1 d . . . . .
H3 H 0.4846 0.5956 0.1627 0.041 Uiso 1 1 calc R U . . .
C4 C 0.3375(10) 0.55610(9) 0.3173(5) 0.0318(8) Uani 1 1 d . . . . .
C5 C 0.3308(11) 0.54611(10) 0.4888(5) 0.0388(9) Uani 1 1 d . . . . .
H5 H 0.2347 0.5244 0.5154 0.047 Uiso 1 1 calc R U . . .
C6 C 0.4653(11) 0.56810(10) 0.6197(5) 0.0387(9) Uani 1 1 d . . . . .
H6 H 0.4683 0.5609 0.7347 0.046 Uiso 1 1 calc R U . . .
C7 C 0.5964(10) 0.60095(10) 0.5810(5) 0.0341(8) Uani 1 1 d . . . . .
C8 C 0.1913(11) 0.53213(10) 0.1767(5) 0.0376(9) Uani 1 1 d . . . . .
C9 C 1.3923(12) 0.73113(14) -0.2677(6) 0.0566(13) Uani 1 1 d . . . . .
H9 H 1.4697 0.7191 -0.3613 0.068 Uiso 1 1 calc R U . . .
C10 C 1.2844(11) 0.71249(11) -0.1371(6) 0.0447(10) Uani 1 1 d . . . . .
H10 H 1.2856 0.6878 -0.1398 0.054 Uiso 1 1 calc R U . . .
C11 C 1.1675(9) 0.73080(9) 0.0064(5) 0.0282(7) Uani 1 1 d . . . . .
N1 N 1.0545(9) 0.71562(8) 0.1446(4) 0.0390(8) Uani 1 1 d . . . . .
O1 O 0.7249(11) 0.67390(8) 0.4474(5) 0.0745(11) Uani 1 1 d . . . . .
O2 O 0.8387(10) 0.64754(7) 0.2045(4) 0.0531(9) Uani 1 1 d . . . . .
H2 H 0.9155 0.6671 0.1820 0.080 Uiso 1 1 calc R U . . .
O3 O 0.2255(10) 0.54102(8) 0.0209(4) 0.0613(10) Uani 1 1 d . . . . .
O4 O 0.0441(9) 0.50415(7) 0.2145(4) 0.0533(8) Uani 1 1 d . . . . .
Se1 Se 0.94238(16) 0.7500 0.28755(7) 0.04239(18) Uani 1 2 d S T P . .
H3A H 0.117(17) 0.5251(17) -0.054(8) 0.11(2) Uiso 1 1 d . . . . .

loop_
_atom_site_aniso_label
_atom_site_aniso_U_11
_atom_site_aniso_U_22
_atom_site_aniso_U_33
_atom_site_aniso_U_23
_atom_site_aniso_U_13
_atom_site_aniso_U_12
Br1 0.0565(3) 0.0543(3) 0.0527(3) -0.0219(2) -0.0015(2) -0.0068(2)
C1 0.042(2) 0.0259(19) 0.053(3) -0.0046(17) 0.008(2) -0.0046(16)
C2 0.031(2) 0.0253(18) 0.043(2) -0.0034(15) 0.0061(17) -0.0051(15)
C3 0.040(2) 0.0292(19) 0.035(2) -0.0010(15) 0.0096(17) -0.0031(16)
C4 0.039(2) 0.0245(17) 0.0325(19) -0.0029(14) 0.0071(17) -0.0037(15)
C5 0.048(2) 0.0286(19) 0.041(2) 0.0001(16) 0.0103(19) -0.0088(17)
C6 0.046(2) 0.038(2) 0.033(2) 0.0019(16) 0.0082(18) -0.0035(18)
C7 0.031(2) 0.034(2) 0.037(2) -0.0095(16) 0.0042(17) -0.0006(16)
C8 0.046(2) 0.0300(19) 0.038(2) -0.0011(16) 0.0092(18) -0.0057(17)
C9 0.039(2) 0.094(3) 0.037(2) -0.020(2) 0.004(2) 0.000(2)
C10 0.040(2) 0.040(2) 0.053(3) -0.020(2) 0.001(2) 0.0003(18)
C11 0.0254(18) 0.0240(17) 0.0340(19) -0.0022(14) -0.0023(15) -0.0023(14)
N1 0.0384(19) 0.0299(16) 0.048(2) 0.0079(14) 0.0034(16) -0.0033(14)
O1 0.118(3) 0.0339(17) 0.077(2) -0.0176(16) 0.036(2) -0.0219(19)
O2 0.091(3) 0.0238(14) 0.0490(18) 0.0053(12) 0.0285(17) -0.0099(15)
O3 0.100(3) 0.0504(19) 0.0344(17) -0.0029(14) 0.0093(17) -0.0367(19)
O4 0.082(2) 0.0356(16) 0.0430(17) -0.0027(13) 0.0102(16) -0.0276(15)
Se1 0.0368(3) 0.0607(4) 0.0304(3) 0.000 0.0067(2) 0.000

loop_
_atom_type_symbol
_atom_type_description
_atom_type_scat_dispersion_real
_atom_type_scat_dispersion_imag
_atom_type_scat_source
C C 0.0033 0.0016 'International Tables Vol C Tables 4.2.6.8 and 6.1.1.4'
H H 0.0000 0.0000 'International Tables Vol C Tables 4.2.6.8 and 6.1.1.4'
Br Br -0.2901 2.4595 'International Tables Vol C Tables 4.2.6.8 and 6.1.1.4'
N N 0.0061 0.0033 'International Tables Vol C Tables 4.2.6.8 and 6.1.1.4'
O O 0.0106 0.0060 'International Tables Vol C Tables 4.2.6.8 and 6.1.1.4'
Se Se -0.0929 2.2259 'International Tables Vol C Tables 4.2.6.8 and 6.1.1.4'

loop_
_geom_angle_atom_site_label_1
_geom_angle_atom_site_label_2
_geom_angle_atom_site_label_3
_geom_angle
_geom_angle_site_symmetry_1
_geom_angle_site_symmetry_3
_geom_angle_publ_flag
O1 C1 C2 124.2(4) . . ?
O1 C1 O2 124.5(4) . . ?
O2 C1 C2 111.2(3) . . ?
C3 C2 C1 118.3(3) . . ?
C7 C2 C1 123.5(3) . . ?
C7 C2 C3 118.2(3) . . ?
C2 C3 H3 119.8 . . ?
C2 C3 C4 120.4(3) . . ?
C4 C3 H3 119.8 . . ?
C3 C4 C8 120.5(3) . . ?
C5 C4 C3 119.7(3) . . ?
C5 C4 C8 119.8(3) . . ?
C4 C5 H5 119.9 . . ?
C6 C5 C4 120.2(3) . . ?
C6 C5 H5 119.9 . . ?
C5 C6 H6 119.9 . . ?
C5 C6 C7 120.1(4) . . ?
C7 C6 H6 119.9 . . ?
C2 C7 Br1 123.4(3) . . ?
C6 C7 Br1 115.2(3) . . ?
C6 C7 C2 121.3(3) . . ?
O3 C8 C4 117.9(3) . . ?
O4 C8 C4 119.5(3) . . ?
O4 C8 O3 122.6(4) . . ?
C9 C9 H9 119.1 4_575 . ?
C10 C9 C9 121.7(3) . 4_575 ?
C10 C9 H9 119.1 . . ?
C9 C10 H10 120.4 . . ?
C9 C10 C11 119.2(4) . . ?
C11 C10 H10 120.4 . . ?
C10 C11 C11 119.0(2) . 4_575 ?
N1 C11 C10 125.5(3) . . ?
N1 C11 C11 115.5(2) . 4_575 ?
C11 N1 Se1 108.0(2) . . ?
C1 O2 H2 109.5 . . ?
C8 O3 H3A 110(4) . . ?
N1 Se1 N1 92.9(2) 4_575 . ?

loop_
_geom_bond_atom_site_label_1
_geom_bond_atom_site_label_2
_geom_bond_distance
_geom_bond_site_symmetry_2
_geom_bond_publ_flag
Br1 C7 1.889(4) . ?
C1 C2 1.513(5) . ?
C1 O1 1.182(5) . ?
C1 O2 1.316(5) . ?
C2 C3 1.397(5) . ?
C2 C7 1.388(5) . ?
C3 H3 0.9300 . ?
C3 C4 1.398(5) . ?
C4 C5 1.383(5) . ?
C4 C8 1.484(5) . ?
C5 H5 0.9300 . ?
C5 C6 1.373(5) . ?
C6 H6 0.9300 . ?
C6 C7 1.382(5) . ?
C8 O3 1.272(5) . ?
C8 O4 1.248(4) . ?
C9 C9 1.420(10) 4_575 ?
C9 H9 0.9300 . ?
C9 C10 1.334(6) . ?
C10 H10 0.9300 . ?
C10 C11 1.421(5) . ?
C11 C11 1.446(6) 4_575 ?
C11 N1 1.327(5) . ?
N1 Se1 1.786(3) . ?
O2 H2 0.8200 . ?
O3 H3A 0.91(7) . ?
Se1 N1 1.786(3) 4_575 ?

loop_
_geom_torsion_atom_site_label_1
_geom_torsion_atom_site_label_2
_geom_torsion_atom_site_label_3
_geom_torsion_atom_site_label_4
_geom_torsion
_geom_torsion_site_symmetry_1
_geom_torsion_site_symmetry_2
_geom_torsion_site_symmetry_3
_geom_torsion_site_symmetry_4
_geom_torsion_publ_flag
C1 C2 C3 C4 -176.8(4) . . . . ?
C1 C2 C7 Br1 -5.4(5) . . . . ?
C1 C2 C7 C6 178.1(4) . . . . ?
C2 C3 C4 C5 -0.9(6) . . . . ?
C2 C3 C4 C8 178.0(4) . . . . ?
C3 C2 C7 Br1 176.3(3) . . . . ?
C3 C2 C7 C6 -0.2(6) . . . . ?
C3 C4 C5 C6 -1.1(6) . . . . ?
C3 C4 C8 O3 6.3(6) . . . . ?
C3 C4 C8 O4 -174.4(4) . . . . ?
C4 C5 C6 C7 2.5(6) . . . . ?
C5 C4 C8 O3 -174.8(4) . . . . ?
C5 C4 C8 O4 4.5(6) . . . . ?
C5 C6 C7 Br1 -178.6(3) . . . . ?
C5 C6 C7 C2 -1.8(6) . . . . ?
C7 C2 C3 C4 1.5(6) . . . . ?
C8 C4 C5 C6 180.0(4) . . . . ?
C9 C9 C10 C11 -0.3(5) 4_575 . . . ?
C9 C10 C11 C11 0.3(5) . . . 4_575 ?
C9 C10 C11 N1 -179.8(4) . . . . ?
C10 C11 N1 Se1 179.5(3) . . . . ?
C11 C11 N1 Se1 -0.6(3) 4_575 . . . ?
C11 N1 Se1 N1 0.7(3) . . . 4_575 ?
O1 C1 C2 C3 149.8(5) . . . . ?
O1 C1 C2 C7 -28.4(7) . . . . ?
O2 C1 C2 C3 -25.8(5) . . . . ?
O2 C1 C2 C7 156.0(4) . . . . ?
